data_7249291
loop_
_publ_author_name
'Yuan, Chengcheng'
'Liu, Guanru'
'Guan, Wenjing'
'Hang, Jinlin'
'Fang, Zheng'
'Liu, Chengkou'
'Guo, Kai'

_publ_section_title
;
 De novo synthesis of 6-6-5 fused systems through electrochemical
 decarboxylation and radical domino additions
;
_journal_issue 19
_journal_name_full 'Green Chemistry'
_journal_page_first 10308
_journal_page_last 10313
_journal_paper_doi 10.1039/D4GC03260H
_journal_volume 26
_journal_year 2024
_chemical_formula_moiety 'C31 H30 O4'
_chemical_formula_sum 'C31 H30 O4'
_chemical_formula_weight 466.55
_space_group_crystal_system triclinic
_space_group_IT_number 2
_space_group_name_Hall '-P 1'
_space_group_name_H-M_alt 'P -1'
_atom_sites_solution_hydrogens geom
_atom_sites_solution_primary dual
_audit_creation_date 2024-03-30
_audit_creation_method
;
Olex2 1.5
(compiled 2024.02.16 svn.r378c4104 for OlexSys, GUI svn.r6928)
;
_audit_update_record
;
2024-07-03 deposited with the CCDC.	2024-09-06 downloaded from the CCDC.
;
_cell_angle_alpha 97.191(3)
_cell_angle_beta 93.243(3)
_cell_angle_gamma 102.955(3)
_cell_formula_units_Z 2
_cell_length_a 6.6573(6)
_cell_length_b 11.2660(8)
_cell_length_c 16.8729(14)
_cell_measurement_reflns_used 5667
_cell_measurement_temperature 193.00
_cell_measurement_theta_max 23.83
_cell_measurement_theta_min 2.44
_cell_volume 1218.88(17)
_computing_cell_refinement 'SAINT V8.40B (Bruker, 2019)'
_computing_data_collection 'APEX5 V2023.9-2 (Bruker, 2023)'
_computing_data_reduction 'SAINT V8.40B (Bruker, 2019)'
_computing_molecular_graphics 'Olex2 1.5 (Dolomanov et al., 2009)'
_computing_publication_material 'Olex2 1.5 (Dolomanov et al., 2009)'
_computing_structure_refinement 'SHELXL 2019/3 (Sheldrick, 2015)'
_computing_structure_solution 'SHELXT 2018/2 (Sheldrick, 2018)'
_diffrn_ambient_temperature 193.00
_diffrn_detector CPAD
_diffrn_detector_area_resol_mean 7.41
_diffrn_detector_type 'Bruker PHOTON II'
_diffrn_measured_fraction_theta_full 1.000
_diffrn_measured_fraction_theta_max 1.000
_diffrn_measurement_device 'four-circle diffractometer'
_diffrn_measurement_device_type 'Bruker D8 VENTURE TXS PHOTON II'
_diffrn_measurement_method '\w and \f shutterless scans'
_diffrn_measurement_specimen_support 'nylon loop'
_diffrn_radiation_monochromator 'Helios Multi-layer Optic'
_diffrn_radiation_probe x-ray
_diffrn_radiation_type MoK\a
_diffrn_radiation_wavelength 0.71073
_diffrn_reflns_av_R_equivalents 0.1032
_diffrn_reflns_av_unetI/netI 0.0502
_diffrn_reflns_Laue_measured_fraction_full 1.000
_diffrn_reflns_Laue_measured_fraction_max 1.000
_diffrn_reflns_limit_h_max 8
_diffrn_reflns_limit_h_min -8
_diffrn_reflns_limit_k_max 13
_diffrn_reflns_limit_k_min -13
_diffrn_reflns_limit_l_max 20
_diffrn_reflns_limit_l_min -20
_diffrn_reflns_number 45709
_diffrn_reflns_point_group_measured_fraction_full 1.000
_diffrn_reflns_point_group_measured_fraction_max 1.000
_diffrn_reflns_theta_full 25.242
_diffrn_reflns_theta_max 25.343
_diffrn_reflns_theta_min 2.087
_diffrn_source TXS
_diffrn_source_current 1.6
_diffrn_source_power 0.08
_diffrn_source_type 'Rotaing Anode'
_diffrn_source_voltage 50.0
_diffrn_standards_number 0
_exptl_absorpt_coefficient_mu 0.083
_exptl_absorpt_correction_T_max 0.7456
_exptl_absorpt_correction_T_min 0.6384
_exptl_absorpt_correction_type multi-scan
_exptl_absorpt_process_details
;
SADABS-2016/2 (Bruker,2016/2) was used for absorption correction.
wR2(int) was 0.1408 before and 0.0755 after correction.
The Ratio of minimum to maximum transmission is 0.8562.
The \l/2 correction factor is Not present.
;
_exptl_crystal_density_diffrn 1.271
_exptl_crystal_description block
_exptl_crystal_F_000 496
_exptl_crystal_size_max 0.12
_exptl_crystal_size_mid 0.11
_exptl_crystal_size_min 0.09
_refine_diff_density_max 0.840
_refine_diff_density_min -0.299
_refine_diff_density_rms 0.065
_refine_ls_extinction_coef 0.013(3)
_refine_ls_extinction_expression Fc^*^=kFc[1+0.001xFc^2^\l^3^/sin(2\q)]^-1/4^
_refine_ls_extinction_method 'SHELXL-2019/2 (Sheldrick 2019)'
_refine_ls_goodness_of_fit_ref 1.040
_refine_ls_hydrogen_treatment constr
_refine_ls_matrix_type full
_refine_ls_number_parameters 320
_refine_ls_number_reflns 4441
_refine_ls_number_restraints 0
_refine_ls_restrained_S_all 1.040
_refine_ls_R_factor_all 0.1030
_refine_ls_R_factor_gt 0.0660
_refine_ls_shift/su_max 0.000
_refine_ls_shift/su_mean 0.000
_refine_ls_structure_factor_coef Fsqd
_refine_ls_weighting_details 'w=1/[\s^2^(Fo^2^)+(0.0837P)^2^+1.1390P] where P=(Fo^2^+2Fc^2^)/3'
_refine_ls_weighting_scheme calc
_refine_ls_wR_factor_gt 0.1699
_refine_ls_wR_factor_ref 0.2009
_reflns_Friedel_coverage 0.000
_reflns_number_gt 2931
_reflns_number_total 4441
_reflns_threshold_expression 'I > 2\s(I)'
_cod_data_source_file d4gc03260h2.cif
_cod_data_source_block mo_240326lu_lgpz134990_0m
_cod_depositor_comments
;
The following automatic conversions were performed:

data item '_diffrn_radiation_probe' value 'X-ray' was changed to
'x-ray' in accordance with the
/home/data/users/saulius/crontab/automatic-downloads/rss-feeds/RSC/lib/dictionaries/cif_core.dic
dictionary named 'cif_core.dic' version 2.4.2 last updated on
2011-04-26.

Automatic conversion script
Id: cif_fix_values 8170 2020-07-09 18:12:32Z antanas 

 Adding full bibliography for 7249291.cif.
;
_cod_database_code 7249291
_shelx_shelxl_version_number 2019/3
_shelx_space_group_comment
;
The symmetry employed for this shelxl refinement is uniquely defined
by the following loop, which should always be used as a source of
symmetry information in preference to the above space-group names.
They are only intended as comments.
;
_shelx_estimated_absorpt_t_max 0.993
_shelx_estimated_absorpt_t_min 0.990
_olex2_refinement_description
;
1. Fixed Uiso
 At 1.2 times of:
  All C(H) groups, All C(H,H) groups
 At 1.5 times of:
  All C(H,H,H) groups
2.a Ternary CH refined with riding coordinates:
 C4(H4), C6(H6)
2.b Secondary CH2 refined with riding coordinates:
 C2(H2A,H2B), C5(H5A,H5B), C25(H25A,H25B)
2.c Aromatic/amide H refined with riding coordinates:
 C10(H10), C13(H13), C14(H14), C16(H16), C17(H17), C18(H18), C19(H19),
 C22(H22), C27(H27), C28(H28), C29(H29), C30(H30), C31(H31)
2.d Idealised Me refined as rotating group:
 C1(H1A,H1B,H1C), C23(H23A,H23B,H23C), C24(H24A,H24B,H24C)
;
_olex2_submission_special_instructions 'No special instructions were received'
_site XU

loop_
_space_group_symop_operation_xyz
'x, y, z'
'-x, -y, -z'

loop_
_atom_site_label
_atom_site_type_symbol
_atom_site_fract_x
_atom_site_fract_y
_atom_site_fract_z
_atom_site_U_iso_or_equiv
_atom_site_adp_type
_atom_site_occupancy
_atom_site_site_symmetry_order
_atom_site_calc_flag
_atom_site_refinement_flags_posn
_atom_site_refinement_flags_adp
_atom_site_refinement_flags_occupancy
_atom_site_disorder_assembly
_atom_site_disorder_group
O1 O 1.2345(4) 0.2183(2) 0.08181(16) 0.0653(7) Uani 1 1 d . . . . .
O2 O 0.9319(5) 0.1119(3) 0.1122(2) 0.0971(11) Uani 1 1 d . . . . .
O3 O 0.8199(4) 0.7884(2) 0.21925(17) 0.0689(8) Uani 1 1 d . . . . .
O4 O -0.1327(3) 0.78116(19) 0.55977(13) 0.0503(6) Uani 1 1 d . . . . .
C1 C 1.4572(7) 0.1542(4) -0.0105(3) 0.0836(14) Uani 1 1 d . . . . .
H1A H 1.470126 0.088458 -0.052396 0.125 Uiso 1 1 calc R U . . .
H1B H 1.573057 0.169333 0.030795 0.125 Uiso 1 1 calc R U . . .
H1C H 1.458885 0.229564 -0.034122 0.125 Uiso 1 1 calc R U . . .
C2 C 1.2594(7) 0.1168(4) 0.0262(3) 0.0797(13) Uani 1 1 d . . . . .
H2A H 1.142397 0.093236 -0.015981 0.096 Uiso 1 1 calc R U . . .
H2B H 1.261369 0.044991 0.054314 0.096 Uiso 1 1 calc R U . . .
C3 C 1.0642(5) 0.2032(3) 0.1210(2) 0.0497(8) Uani 1 1 d . . . . .
C4 C 1.0689(6) 0.3146(3) 0.1798(2) 0.0615(10) Uani 1 1 d . . . . .
H4 H 1.182185 0.321573 0.222797 0.074 Uiso 1 1 calc R U . . .
C5 C 1.1113(5) 0.4336(3) 0.1424(2) 0.0542(9) Uani 1 1 d . . . . .
H5A H 1.054264 0.418290 0.085648 0.065 Uiso 1 1 calc R U . . .
H5B H 1.261714 0.470282 0.145269 0.065 Uiso 1 1 calc R U . . .
C6 C 1.0012(5) 0.5186(3) 0.19312(19) 0.0444(7) Uani 1 1 d . . . . .
H6 H 1.101842 0.565850 0.238545 0.053 Uiso 1 1 calc R U . . .
C7 C 0.9138(5) 0.6118(3) 0.15072(18) 0.0435(7) Uani 1 1 d . . . . .
C8 C 0.8044(5) 0.6781(3) 0.21326(18) 0.0438(7) Uani 1 1 d . . . . .
C9 C 0.6721(4) 0.6027(2) 0.26603(16) 0.0362(6) Uani 1 1 d . . . . .
C10 C 0.5390(4) 0.6564(3) 0.31178(16) 0.0369(7) Uani 1 1 d . . . . .
H10 H 0.535192 0.739453 0.308671 0.044 Uiso 1 1 calc R U . . .
C11 C 0.4116(4) 0.5907(3) 0.36183(16) 0.0372(7) Uani 1 1 d . . . . .
C12 C 0.2719(4) 0.6472(3) 0.41196(16) 0.0363(6) Uani 1 1 d . . . . .
C13 C 0.1716(4) 0.7332(3) 0.38737(17) 0.0382(7) Uani 1 1 d . . . . .
H13 H 0.198872 0.761471 0.337458 0.046 Uiso 1 1 calc R U . . .
C14 C 0.0322(4) 0.7794(3) 0.43334(17) 0.0392(7) Uani 1 1 d . . . . .
H14 H -0.039116 0.835620 0.414015 0.047 Uiso 1 1 calc R U . . .
C15 C -0.0014(5) 0.7423(3) 0.50786(17) 0.0396(7) Uani 1 1 d . . . . .
C16 C 0.1033(5) 0.6600(3) 0.53511(18) 0.0435(7) Uani 1 1 d . . . . .
H16 H 0.082816 0.636125 0.586634 0.052 Uiso 1 1 calc R U . . .
C17 C 0.2369(5) 0.6127(3) 0.48806(17) 0.0415(7) Uani 1 1 d . . . . .
H17 H 0.306611 0.555769 0.507364 0.050 Uiso 1 1 calc R U . . .
C18 C 0.4178(5) 0.4675(3) 0.36331(17) 0.0395(7) Uani 1 1 d . . . . .
H18 H 0.329232 0.419970 0.395785 0.047 Uiso 1 1 calc R U . . .
C19 C 0.5494(5) 0.4135(3) 0.31873(17) 0.0397(7) Uani 1 1 d . . . . .
H19 H 0.549672 0.329692 0.320947 0.048 Uiso 1 1 calc R U . . .
C20 C 0.6824(4) 0.4802(3) 0.27037(16) 0.0367(6) Uani 1 1 d . . . . .
C21 C 0.8363(5) 0.4303(3) 0.22755(17) 0.0422(7) Uani 1 1 d . . . . .
C22 C 0.8728(6) 0.3180(3) 0.2194(2) 0.0590(9) Uani 1 1 d . . . . .
H22 H 0.785685 0.248632 0.236418 0.071 Uiso 1 1 calc R U . . .
C23 C 1.0848(6) 0.7024(3) 0.1195(2) 0.0673(11) Uani 1 1 d . . . . .
H23A H 1.026405 0.764081 0.096205 0.101 Uiso 1 1 calc R U . . .
H23B H 1.149941 0.658434 0.078323 0.101 Uiso 1 1 calc R U . . .
H23C H 1.188597 0.743290 0.163763 0.101 Uiso 1 1 calc R U . . .
C24 C 0.7456(6) 0.5455(4) 0.0825(2) 0.0605(9) Uani 1 1 d . . . . .
H24A H 0.638071 0.486748 0.104070 0.091 Uiso 1 1 calc R U . . .
H24B H 0.808535 0.501509 0.040569 0.091 Uiso 1 1 calc R U . . .
H24C H 0.683824 0.606281 0.059699 0.091 Uiso 1 1 calc R U . . .
C25 C -0.2437(5) 0.8670(3) 0.53743(19) 0.0436(7) Uani 1 1 d . . . . .
H25A H -0.350191 0.827268 0.492918 0.052 Uiso 1 1 calc R U . . .
H25B H -0.148343 0.936863 0.518964 0.052 Uiso 1 1 calc R U . . .
C26 C -0.3451(4) 0.9125(2) 0.60901(18) 0.0402(7) Uani 1 1 d . . . . .
C27 C -0.5387(5) 0.9365(3) 0.5978(2) 0.0480(8) Uani 1 1 d . . . . .
H27 H -0.609264 0.920462 0.545669 0.058 Uiso 1 1 calc R U . . .
C28 C -0.6299(6) 0.9839(3) 0.6625(2) 0.0595(10) Uani 1 1 d . . . . .
H28 H -0.761581 1.001954 0.654174 0.071 Uiso 1 1 calc R U . . .
C29 C -0.5326(6) 1.0048(3) 0.7378(2) 0.0635(11) Uani 1 1 d . . . . .
H29 H -0.597531 1.035585 0.782042 0.076 Uiso 1 1 calc R U . . .
C30 C -0.3396(6) 0.9811(3) 0.7498(2) 0.0621(10) Uani 1 1 d . . . . .
H30 H -0.270754 0.996777 0.802225 0.075 Uiso 1 1 calc R U . . .
C31 C -0.2455(5) 0.9345(3) 0.6855(2) 0.0512(8) Uani 1 1 d . . . . .
H31 H -0.112930 0.917668 0.693924 0.061 Uiso 1 1 calc R U . . .

loop_
_atom_site_aniso_label
_atom_site_aniso_U_11
_atom_site_aniso_U_22
_atom_site_aniso_U_33
_atom_site_aniso_U_23
_atom_site_aniso_U_13
_atom_site_aniso_U_12
O1 0.0621(16) 0.0562(15) 0.0798(17) -0.0115(12) 0.0264(13) 0.0248(12)
O2 0.105(2) 0.0584(18) 0.121(3) -0.0201(17) 0.061(2) 0.0093(17)
O3 0.0817(18) 0.0425(14) 0.0956(19) 0.0199(13) 0.0499(15) 0.0258(12)
O4 0.0608(14) 0.0456(12) 0.0548(13) 0.0096(10) 0.0277(11) 0.0269(11)
C1 0.094(3) 0.081(3) 0.094(3) 0.014(2) 0.049(3) 0.048(3)
C2 0.108(3) 0.062(2) 0.084(3) 0.002(2) 0.047(3) 0.046(2)
C3 0.051(2) 0.0464(19) 0.0534(19) -0.0049(15) 0.0112(16) 0.0192(16)
C4 0.062(2) 0.062(2) 0.062(2) -0.0080(17) 0.0065(18) 0.0265(18)
C5 0.0491(19) 0.0480(19) 0.066(2) -0.0028(16) 0.0192(16) 0.0158(15)
C6 0.0393(16) 0.0440(17) 0.0484(17) -0.0053(13) 0.0058(13) 0.0125(13)
C7 0.0446(17) 0.0416(17) 0.0456(16) 0.0035(13) 0.0151(14) 0.0118(14)
C8 0.0444(18) 0.0378(17) 0.0529(18) 0.0065(13) 0.0144(14) 0.0149(13)
C9 0.0374(15) 0.0341(15) 0.0379(15) 0.0001(12) 0.0059(12) 0.0125(12)
C10 0.0367(15) 0.0330(15) 0.0415(15) 0.0002(12) 0.0064(12) 0.0114(12)
C11 0.0369(16) 0.0391(16) 0.0350(14) -0.0033(12) 0.0029(12) 0.0121(12)
C12 0.0367(15) 0.0329(15) 0.0375(15) -0.0017(11) 0.0051(12) 0.0076(12)
C13 0.0393(16) 0.0361(15) 0.0382(15) -0.0016(12) 0.0067(12) 0.0094(12)
C14 0.0417(16) 0.0337(15) 0.0427(16) -0.0004(12) 0.0072(13) 0.0123(13)
C15 0.0402(16) 0.0329(15) 0.0446(16) -0.0042(12) 0.0138(13) 0.0091(12)
C16 0.0507(19) 0.0416(17) 0.0406(16) 0.0024(13) 0.0123(14) 0.0154(14)
C17 0.0454(17) 0.0410(17) 0.0413(16) 0.0028(13) 0.0092(13) 0.0170(14)
C18 0.0411(16) 0.0388(16) 0.0406(15) 0.0061(12) 0.0106(13) 0.0115(13)
C19 0.0453(17) 0.0329(15) 0.0435(16) 0.0029(12) 0.0090(13) 0.0149(13)
C20 0.0375(15) 0.0386(16) 0.0349(14) -0.0005(12) 0.0041(12) 0.0133(12)
C21 0.0462(18) 0.0395(17) 0.0416(16) -0.0017(13) 0.0081(13) 0.0145(13)
C22 0.069(2) 0.047(2) 0.067(2) 0.0053(16) 0.0248(19) 0.0232(17)
C23 0.073(3) 0.053(2) 0.080(3) 0.0126(19) 0.040(2) 0.0159(19)
C24 0.065(2) 0.071(2) 0.0470(19) 0.0052(17) 0.0066(17) 0.0196(19)
C25 0.0429(17) 0.0372(16) 0.0525(18) 0.0026(13) 0.0157(14) 0.0123(13)
C26 0.0389(16) 0.0286(15) 0.0522(18) -0.0001(12) 0.0139(14) 0.0067(12)
C27 0.0411(17) 0.0432(18) 0.0594(19) 0.0028(14) 0.0142(15) 0.0092(14)
C28 0.048(2) 0.056(2) 0.082(3) 0.0088(18) 0.0301(19) 0.0220(16)
C29 0.082(3) 0.050(2) 0.070(2) 0.0086(17) 0.040(2) 0.0301(19)
C30 0.084(3) 0.057(2) 0.0498(19) 0.0006(16) 0.0165(18) 0.027(2)
C31 0.0499(19) 0.0492(19) 0.057(2) 0.0022(15) 0.0139(16) 0.0171(15)

loop_
_atom_type_symbol
_atom_type_description
_atom_type_scat_dispersion_real
_atom_type_scat_dispersion_imag
_atom_type_scat_source
C C 0.0033 0.0016 'International Tables Vol C Tables 4.2.6.8 and 6.1.1.4'
H H 0.0000 0.0000 'International Tables Vol C Tables 4.2.6.8 and 6.1.1.4'
O O 0.0106 0.0060 'International Tables Vol C Tables 4.2.6.8 and 6.1.1.4'

loop_
_geom_angle_atom_site_label_1
_geom_angle_atom_site_label_2
_geom_angle_atom_site_label_3
_geom_angle
_geom_angle_site_symmetry_1
_geom_angle_site_symmetry_3
_geom_angle_publ_flag
C3 O1 C2 117.7(3) . . ?
C15 O4 C25 118.7(2) . . ?
H1A C1 H1B 109.5 . . ?
H1A C1 H1C 109.5 . . ?
H1B C1 H1C 109.5 . . ?
C2 C1 H1A 109.5 . . ?
C2 C1 H1B 109.5 . . ?
C2 C1 H1C 109.5 . . ?
O1 C2 C1 108.5(4) . . ?
O1 C2 H2A 110.0 . . ?
O1 C2 H2B 110.0 . . ?
C1 C2 H2A 110.0 . . ?
C1 C2 H2B 110.0 . . ?
H2A C2 H2B 108.4 . . ?
O1 C3 C4 110.8(3) . . ?
O2 C3 O1 124.2(3) . . ?
O2 C3 C4 125.0(3) . . ?
C3 C4 H4 108.0 . . ?
C3 C4 C5 113.2(3) . . ?
C3 C4 C22 116.4(3) . . ?
C5 C4 H4 108.0 . . ?
C22 C4 H4 108.0 . . ?
C22 C4 C5 102.9(3) . . ?
C4 C5 H5A 110.8 . . ?
C4 C5 H5B 110.8 . . ?
C4 C5 C6 104.5(3) . . ?
H5A C5 H5B 108.9 . . ?
C6 C5 H5A 110.8 . . ?
C6 C5 H5B 110.8 . . ?
C5 C6 H6 107.7 . . ?
C5 C6 C7 117.4(3) . . ?
C7 C6 H6 107.7 . . ?
C21 C6 C5 103.4(2) . . ?
C21 C6 H6 107.7 . . ?
C21 C6 C7 112.5(2) . . ?
C6 C7 C24 111.1(3) . . ?
C8 C7 C6 106.2(2) . . ?
C8 C7 C24 106.3(3) . . ?
C23 C7 C6 111.1(3) . . ?
C23 C7 C8 110.8(3) . . ?
C23 C7 C24 111.1(3) . . ?
O3 C8 C7 121.5(3) . . ?
O3 C8 C9 120.5(3) . . ?
C9 C8 C7 118.1(2) . . ?
C10 C9 C8 118.7(2) . . ?
C10 C9 C20 120.4(3) . . ?
C20 C9 C8 120.9(2) . . ?
C9 C10 H10 119.3 . . ?
C11 C10 C9 121.4(3) . . ?
C11 C10 H10 119.3 . . ?
C10 C11 C12 122.0(3) . . ?
C10 C11 C18 117.6(2) . . ?
C18 C11 C12 120.4(3) . . ?
C13 C12 C11 123.2(3) . . ?
C13 C12 C17 117.4(3) . . ?
C17 C12 C11 119.5(3) . . ?
C12 C13 H13 118.9 . . ?
C12 C13 C14 122.1(3) . . ?
C14 C13 H13 118.9 . . ?
C13 C14 H14 120.4 . . ?
C15 C14 C13 119.1(3) . . ?
C15 C14 H14 120.4 . . ?
O4 C15 C14 125.4(3) . . ?
O4 C15 C16 114.8(3) . . ?
C16 C15 C14 119.8(3) . . ?
C15 C16 H16 119.8 . . ?
C17 C16 C15 120.4(3) . . ?
C17 C16 H16 119.8 . . ?
C12 C17 H17 119.4 . . ?
C16 C17 C12 121.1(3) . . ?
C16 C17 H17 119.4 . . ?
C11 C18 H18 119.2 . . ?
C19 C18 C11 121.5(3) . . ?
C19 C18 H18 119.2 . . ?
C18 C19 H19 119.5 . . ?
C18 C19 C20 121.0(3) . . ?
C20 C19 H19 119.5 . . ?
C9 C20 C21 119.1(3) . . ?
C19 C20 C9 118.0(2) . . ?
C19 C20 C21 122.9(3) . . ?
C20 C21 C6 117.8(3) . . ?
C22 C21 C6 110.8(3) . . ?
C22 C21 C20 131.0(3) . . ?
C4 C22 H22 124.1 . . ?
C21 C22 C4 111.7(3) . . ?
C21 C22 H22 124.1 . . ?
C7 C23 H23A 109.5 . . ?
C7 C23 H23B 109.5 . . ?
C7 C23 H23C 109.5 . . ?
H23A C23 H23B 109.5 . . ?
H23A C23 H23C 109.5 . . ?
H23B C23 H23C 109.5 . . ?
C7 C24 H24A 109.5 . . ?
C7 C24 H24B 109.5 . . ?
C7 C24 H24C 109.5 . . ?
H24A C24 H24B 109.5 . . ?
H24A C24 H24C 109.5 . . ?
H24B C24 H24C 109.5 . . ?
O4 C25 H25A 109.9 . . ?
O4 C25 H25B 109.9 . . ?
O4 C25 C26 108.7(2) . . ?
H25A C25 H25B 108.3 . . ?
C26 C25 H25A 109.9 . . ?
C26 C25 H25B 109.9 . . ?
C27 C26 C25 119.4(3) . . ?
C27 C26 C31 119.3(3) . . ?
C31 C26 C25 121.3(3) . . ?
C26 C27 H27 119.9 . . ?
C26 C27 C28 120.1(3) . . ?
C28 C27 H27 119.9 . . ?
C27 C28 H28 119.7 . . ?
C29 C28 C27 120.6(3) . . ?
C29 C28 H28 119.7 . . ?
C28 C29 H29 120.1 . . ?
C28 C29 C30 119.8(3) . . ?
C30 C29 H29 120.1 . . ?
C29 C30 H30 119.9 . . ?
C29 C30 C31 120.2(4) . . ?
C31 C30 H30 119.9 . . ?
C26 C31 C30 119.9(3) . . ?
C26 C31 H31 120.0 . . ?
C30 C31 H31 120.0 . . ?

loop_
_geom_bond_atom_site_label_1
_geom_bond_atom_site_label_2
_geom_bond_distance
_geom_bond_site_symmetry_2
_geom_bond_publ_flag
O1 C2 1.432(4) . ?
O1 C3 1.333(4) . ?
O2 C3 1.182(4) . ?
O3 C8 1.214(4) . ?
O4 C15 1.373(3) . ?
O4 C25 1.415(4) . ?
C1 H1A 0.9800 . ?
C1 H1B 0.9800 . ?
C1 H1C 0.9800 . ?
C1 C2 1.484(6) . ?
C2 H2A 0.9900 . ?
C2 H2B 0.9900 . ?
C3 C4 1.493(4) . ?
C4 H4 1.0000 . ?
C4 C5 1.528(5) . ?
C4 C22 1.506(5) . ?
C5 H5A 0.9900 . ?
C5 H5B 0.9900 . ?
C5 C6 1.538(4) . ?
C6 H6 1.0000 . ?
C6 C7 1.539(4) . ?
C6 C21 1.503(4) . ?
C7 C8 1.528(4) . ?
C7 C23 1.515(4) . ?
C7 C24 1.549(5) . ?
C8 C9 1.494(4) . ?
C9 C10 1.396(4) . ?
C9 C20 1.407(4) . ?
C10 H10 0.9500 . ?
C10 C11 1.391(4) . ?
C11 C12 1.485(4) . ?
C11 C18 1.401(4) . ?
C12 C13 1.384(4) . ?
C12 C17 1.404(4) . ?
C13 H13 0.9500 . ?
C13 C14 1.389(4) . ?
C14 H14 0.9500 . ?
C14 C15 1.388(4) . ?
C15 C16 1.385(4) . ?
C16 H16 0.9500 . ?
C16 C17 1.375(4) . ?
C17 H17 0.9500 . ?
C18 H18 0.9500 . ?
C18 C19 1.379(4) . ?
C19 H19 0.9500 . ?
C19 C20 1.397(4) . ?
C20 C21 1.459(4) . ?
C21 C22 1.333(4) . ?
C22 H22 0.9500 . ?
C23 H23A 0.9800 . ?
C23 H23B 0.9800 . ?
C23 H23C 0.9800 . ?
C24 H24A 0.9800 . ?
C24 H24B 0.9800 . ?
C24 H24C 0.9800 . ?
C25 H25A 0.9900 . ?
C25 H25B 0.9900 . ?
C25 C26 1.507(4) . ?
C26 C27 1.383(4) . ?
C26 C31 1.383(5) . ?
C27 H27 0.9500 . ?
C27 C28 1.385(4) . ?
C28 H28 0.9500 . ?
C28 C29 1.363(5) . ?
C29 H29 0.9500 . ?
C29 C30 1.378(5) . ?
C30 H30 0.9500 . ?
C30 C31 1.389(4) . ?
C31 H31 0.9500 . ?

loop_
_geom_torsion_atom_site_label_1
_geom_torsion_atom_site_label_2
_geom_torsion_atom_site_label_3
_geom_torsion_atom_site_label_4
_geom_torsion
_geom_torsion_site_symmetry_1
_geom_torsion_site_symmetry_2
_geom_torsion_site_symmetry_3
_geom_torsion_site_symmetry_4
_geom_torsion_publ_flag
O1 C3 C4 C5 52.2(4) . . . . ?
O1 C3 C4 C22 171.1(3) . . . . ?
O2 C3 C4 C5 -130.4(4) . . . . ?
O2 C3 C4 C22 -11.5(6) . . . . ?
O3 C8 C9 C10 11.3(5) . . . . ?
O3 C8 C9 C20 -168.1(3) . . . . ?
O4 C15 C16 C17 178.9(3) . . . . ?
O4 C25 C26 C27 -143.7(3) . . . . ?
O4 C25 C26 C31 38.3(4) . . . . ?
C2 O1 C3 O2 -0.8(6) . . . . ?
C2 O1 C3 C4 176.6(3) . . . . ?
C3 O1 C2 C1 179.7(3) . . . . ?
C3 C4 C5 C6 151.0(3) . . . . ?
C3 C4 C22 C21 -140.9(3) . . . . ?
C4 C5 C6 C7 -148.6(3) . . . . ?
C4 C5 C6 C21 -24.1(3) . . . . ?
C5 C4 C22 C21 -16.6(4) . . . . ?
C5 C6 C7 C8 177.0(3) . . . . ?
C5 C6 C7 C23 -62.4(4) . . . . ?
C5 C6 C7 C24 61.9(4) . . . . ?
C5 C6 C21 C20 -171.5(3) . . . . ?
C5 C6 C21 C22 14.8(4) . . . . ?
C6 C7 C8 O3 138.4(3) . . . . ?
C6 C7 C8 C9 -43.2(4) . . . . ?
C6 C21 C22 C4 1.1(4) . . . . ?
C7 C6 C21 C20 -43.9(4) . . . . ?
C7 C6 C21 C22 142.4(3) . . . . ?
C7 C8 C9 C10 -167.2(3) . . . . ?
C7 C8 C9 C20 13.4(4) . . . . ?
C8 C9 C10 C11 179.8(3) . . . . ?
C8 C9 C20 C19 -177.8(3) . . . . ?
C8 C9 C20 C21 4.9(4) . . . . ?
C9 C10 C11 C12 178.9(3) . . . . ?
C9 C10 C11 C18 -1.5(4) . . . . ?
C9 C20 C21 C6 10.8(4) . . . . ?
C9 C20 C21 C22 -177.1(3) . . . . ?
C10 C9 C20 C19 2.8(4) . . . . ?
C10 C9 C20 C21 -174.5(3) . . . . ?
C10 C11 C12 C13 35.4(4) . . . . ?
C10 C11 C12 C17 -144.9(3) . . . . ?
C10 C11 C18 C19 1.9(4) . . . . ?
C11 C12 C13 C14 176.1(3) . . . . ?
C11 C12 C17 C16 -177.8(3) . . . . ?
C11 C18 C19 C20 0.2(4) . . . . ?
C12 C11 C18 C19 -178.5(3) . . . . ?
C12 C13 C14 C15 2.8(4) . . . . ?
C13 C12 C17 C16 1.8(4) . . . . ?
C13 C14 C15 O4 179.4(3) . . . . ?
C13 C14 C15 C16 -0.2(4) . . . . ?
C14 C15 C16 C17 -1.5(5) . . . . ?
C15 O4 C25 C26 -169.8(2) . . . . ?
C15 C16 C17 C12 0.6(5) . . . . ?
C17 C12 C13 C14 -3.5(4) . . . . ?
C18 C11 C12 C13 -144.2(3) . . . . ?
C18 C11 C12 C17 35.5(4) . . . . ?
C18 C19 C20 C9 -2.5(4) . . . . ?
C18 C19 C20 C21 174.7(3) . . . . ?
C19 C20 C21 C6 -166.3(3) . . . . ?
C19 C20 C21 C22 5.8(5) . . . . ?
C20 C9 C10 C11 -0.8(4) . . . . ?
C20 C21 C22 C4 -171.5(3) . . . . ?
C21 C6 C7 C8 57.3(3) . . . . ?
C21 C6 C7 C23 177.8(3) . . . . ?
C21 C6 C7 C24 -57.9(3) . . . . ?
C22 C4 C5 C6 24.5(4) . . . . ?
C23 C7 C8 O3 17.6(5) . . . . ?
C23 C7 C8 C9 -164.0(3) . . . . ?
C24 C7 C8 O3 -103.3(4) . . . . ?
C24 C7 C8 C9 75.2(3) . . . . ?
C25 O4 C15 C14 -0.6(4) . . . . ?
C25 O4 C15 C16 179.0(3) . . . . ?
C25 C26 C27 C28 -177.0(3) . . . . ?
C25 C26 C31 C30 177.4(3) . . . . ?
C26 C27 C28 C29 -1.5(5) . . . . ?
C27 C26 C31 C30 -0.5(5) . . . . ?
C27 C28 C29 C30 1.4(6) . . . . ?
C28 C29 C30 C31 -0.9(6) . . . . ?
C29 C30 C31 C26 0.5(5) . . . . ?
C31 C26 C27 C28 1.0(5) . . . . ?
